data_4066956
loop_
_publ_author_name
'Colson, Adam C.'
'Whitmire, Kenton H.'

_publ_section_title
;
 Synthesis, Characterization, and Reactivity of the Heterometallic
 Dinuclear \m-PH2and \m-PPhH Complexes FeMn(CO)8(\m-PH2) and
 FeMn(CO)8(\m-PPhH)&#x2021;
;
_journal_issue 20
_journal_name_full Organometallics
_journal_page_first 4611
_journal_paper_doi 10.1021/om100736m
_journal_volume 29
_journal_year 2010
_chemical_formula_sum 'C19 H5 Fe Mn2 O13 P'
_chemical_formula_weight 637.93
_chemical_name_systematic
; 
 ? 
;
_space_group_IT_number 2
_symmetry_cell_setting triclinic
_symmetry_space_group_name_Hall '-P 1'
_symmetry_space_group_name_H-M 'P -1'
_atom_sites_solution_hydrogens geom
_atom_sites_solution_primary direct
_atom_sites_solution_secondary difmap
_audit_creation_method SHELXL-97
_cell_angle_alpha 107.600(3)
_cell_angle_beta 106.384(3)
_cell_angle_gamma 95.561(4)
_cell_formula_units_Z 4
_cell_length_a 12.325(2)
_cell_length_b 14.204(3)
_cell_length_c 14.926(3)
_cell_measurement_reflns_used 6634
_cell_measurement_temperature 213(2)
_cell_measurement_theta_max 26.613
_cell_measurement_theta_min 2.337
_cell_volume 2341.7(8)
_computing_cell_refinement 'SMART (Bruker)'
_computing_data_collection 'SMART (Bruker)'
_computing_data_reduction 'SAINT (BRUKER)'
_computing_molecular_graphics 'Diamond 3.2 (Crystal Impact)'
_computing_publication_material 'Diamond 3.2 (Crystal Impact)'
_computing_structure_refinement 'SHELXL-97 (Sheldrick, 1997)'
_computing_structure_solution 'SHELXS-97 (Sheldrick, 1990)'
_diffrn_ambient_temperature 213(2)
_diffrn_measured_fraction_theta_full 0.817
_diffrn_measured_fraction_theta_max 0.817
_diffrn_measurement_device_type 'Bruker AXS SMART 1K CCD'
_diffrn_measurement_method 'theta and omega scans'
_diffrn_radiation_monochromator graphite
_diffrn_radiation_source 'fine-focus sealed tube'
_diffrn_radiation_type MoK\a
_diffrn_radiation_wavelength 0.71073
_diffrn_reflns_av_R_equivalents 0.0640
_diffrn_reflns_av_sigmaI/netI 0.2366
_diffrn_reflns_limit_h_max 16
_diffrn_reflns_limit_h_min -16
_diffrn_reflns_limit_k_max 18
_diffrn_reflns_limit_k_min -18
_diffrn_reflns_limit_l_max 19
_diffrn_reflns_limit_l_min -19
_diffrn_reflns_number 23216
_diffrn_reflns_theta_full 28.42
_diffrn_reflns_theta_max 28.42
_diffrn_reflns_theta_min 1.76
_exptl_absorpt_coefficient_mu 1.808
_exptl_absorpt_correction_T_max 0.5316
_exptl_absorpt_correction_T_min 0.4101
_exptl_absorpt_correction_type multi-scan
_exptl_absorpt_process_details 'SADABS (Sheldrick, 1996)'
_exptl_crystal_colour red
_exptl_crystal_density_diffrn 1.809
_exptl_crystal_density_method 'not measured'
_exptl_crystal_description irregular
_exptl_crystal_F_000 1256
_exptl_crystal_size_max 0.60
_exptl_crystal_size_mid 0.40
_exptl_crystal_size_min 0.40
_refine_diff_density_max 0.343
_refine_diff_density_min -0.399
_refine_diff_density_rms 0.054
_refine_ls_extinction_method none
_refine_ls_goodness_of_fit_ref 0.453
_refine_ls_hydrogen_treatment mixed
_refine_ls_matrix_type full
_refine_ls_number_parameters 649
_refine_ls_number_reflns 9627
_refine_ls_number_restraints 0
_refine_ls_restrained_S_all 0.453
_refine_ls_R_factor_all 0.0874
_refine_ls_R_factor_gt 0.0310
_refine_ls_shift/su_max 0.001
_refine_ls_shift/su_mean 0.000
_refine_ls_structure_factor_coef Fsqd
_refine_ls_weighting_details 'calc w=1/[\s^2^(Fo^2^)+(0.0000P)^2^+0.0000P] where P=(Fo^2^+2Fc^2^)/3'
_refine_ls_weighting_scheme calc
_refine_ls_wR_factor_gt 0.0532
_refine_ls_wR_factor_ref 0.0613
_reflns_number_gt 4142
_reflns_number_total 9627
_reflns_threshold_expression >2sigma(I)
_cod_data_source_file om100736m_si_001.cif
_cod_data_source_block 1corr
_cod_original_cell_volume 2341.8(8)
_cod_original_sg_symbol_H-M P-1
_cod_database_code 4066956

loop_
_symmetry_equiv_pos_as_xyz
'x, y, z'
'-x, -y, -z'

loop_
_atom_site_label
_atom_site_type_symbol
_atom_site_fract_x
_atom_site_fract_y
_atom_site_fract_z
_atom_site_U_iso_or_equiv
_atom_site_adp_type
_atom_site_occupancy
_atom_site_symmetry_multiplicity
_atom_site_calc_flag
_atom_site_refinement_flags
Fe1A Fe 0.27731(4) 0.96254(3) 0.25240(3) 0.02666(11) Uani 0.50 1 d P
Mn1A Mn 0.27731(4) 0.96254(3) 0.25240(3) 0.02666(11) Uani 0.50 1 d P
Fe1B Fe 0.22661(4) 0.83631(4) 0.35321(4) 0.03327(12) Uani 0.50 1 d P
Mn1B Mn 0.22661(4) 0.83631(4) 0.35321(4) 0.03327(12) Uani 0.50 1 d P
Mn3A Mn -0.07299(4) 0.95157(4) 0.24062(4) 0.02865(12) Uani 1 1 d .
Fe2A Fe -0.35961(4) 1.29422(4) 0.13810(4) 0.02955(12) Uani 0.50 1 d P
Mn2A Mn -0.35961(4) 1.29422(4) 0.13810(4) 0.02955(12) Uani 0.50 1 d P
Fe2B Fe -0.22171(4) 1.38315(4) 0.33742(4) 0.03131(12) Uani 0.50 1 d P
Mn2B Mn -0.22171(4) 1.38315(4) 0.33742(4) 0.03131(12) Uani 0.50 1 d P
Mn3B Mn -0.41048(4) 1.59725(4) 0.26162(3) 0.02776(12) Uani 1 1 d .
P1 P 0.09875(7) 0.87641(6) 0.23265(6) 0.02380(18) Uani 1 1 d .
P2 P -0.38945(6) 1.42475(6) 0.25877(6) 0.02336(18) Uani 1 1 d .
O111 O 0.2530(2) 1.13928(19) 0.4061(2) 0.0570(8) Uani 1 1 d .
O112 O 0.3229(2) 0.78387(19) 0.11704(18) 0.0490(7) Uani 1 1 d .
O113 O 0.2335(2) 1.05605(18) 0.09848(19) 0.0508(7) Uani 1 1 d .
O114 O 0.5303(2) 1.02017(18) 0.34792(19) 0.0519(7) Uani 1 1 d .
O121 O 0.2185(2) 1.0032(2) 0.52745(19) 0.0613(8) Uani 1 1 d .
O122 O 0.2321(2) 0.6413(2) 0.2074(2) 0.0594(8) Uani 1 1 d .
O123 O 0.1037(2) 0.7130(2) 0.4349(2) 0.0673(9) Uani 1 1 d .
O124 O 0.4729(2) 0.8447(2) 0.45541(18) 0.0577(7) Uani 1 1 d .
O131 O -0.2834(2) 1.0365(2) 0.2438(2) 0.0683(9) Uani 1 1 d .
O132 O -0.2157(2) 0.8115(2) 0.03635(19) 0.0543(7) Uani 1 1 d .
O133 O -0.1228(2) 0.79602(19) 0.32860(18) 0.0500(7) Uani 1 1 d .
O134 O 0.0200(2) 1.0919(2) 0.1525(2) 0.0636(9) Uani 1 1 d .
O135 O 0.0306(2) 1.1017(2) 0.4468(2) 0.0613(8) Uani 1 1 d .
O211 O -0.2147(2) 1.41630(18) 0.06885(19) 0.0526(7) Uani 1 1 d .
O212 O -0.5043(2) 1.14092(19) 0.1750(2) 0.0523(7) Uani 1 1 d .
O213 O -0.5452(2) 1.2678(2) -0.04535(19) 0.0643(8) Uani 1 1 d .
O214 O -0.2331(2) 1.13128(19) 0.0799(2) 0.0540(7) Uani 1 1 d .
O221 O -0.0870(2) 1.5349(2) 0.2911(2) 0.0566(8) Uani 1 1 d .
O222 O -0.3481(2) 1.2342(2) 0.3923(2) 0.0625(8) Uani 1 1 d .
O223 O -0.1307(2) 1.5084(2) 0.5480(2) 0.0630(8) Uani 1 1 d .
O224 O -0.0490(2) 1.2553(2) 0.3194(2) 0.0702(9) Uani 1 1 d .
O231 O -0.4298(2) 1.80676(19) 0.27025(19) 0.0582(8) Uani 1 1 d .
O232 O -0.5834(2) 1.60166(19) 0.36943(19) 0.0512(7) Uani 1 1 d .
O233 O -0.2113(2) 1.67073(18) 0.45122(17) 0.0423(6) Uani 1 1 d .
O234 O -0.5993(2) 1.4961(2) 0.0681(2) 0.0674(8) Uani 1 1 d .
O235 O -0.2545(2) 1.61599(18) 0.14416(18) 0.0444(6) Uani 1 1 d .
C111 C 0.2597(3) 1.0690(3) 0.3476(3) 0.0375(8) Uani 1 1 d .
C112 C 0.3010(3) 0.8500(3) 0.1694(3) 0.0356(8) Uani 1 1 d .
C113 C 0.2506(3) 1.0209(3) 0.1593(3) 0.0363(8) Uani 1 1 d .
C114 C 0.4315(3) 0.9979(2) 0.3119(3) 0.0353(8) Uani 1 1 d .
C121 C 0.2218(3) 0.9443(3) 0.4576(3) 0.0372(8) Uani 1 1 d .
C122 C 0.2296(3) 0.7183(3) 0.2595(3) 0.0424(9) Uani 1 1 d .
C123 C 0.1505(3) 0.7597(3) 0.4015(3) 0.0450(9) Uani 1 1 d .
C124 C 0.3785(3) 0.8438(3) 0.4188(2) 0.0402(9) Uani 1 1 d .
C131 C -0.2036(3) 1.0042(3) 0.2435(3) 0.0417(9) Uani 1 1 d .
C132 C -0.1591(3) 0.8622(3) 0.1128(3) 0.0362(8) Uani 1 1 d .
C133 C -0.1047(3) 0.8555(3) 0.2954(2) 0.0350(8) Uani 1 1 d .
C134 C -0.0155(3) 1.0390(3) 0.1854(3) 0.0398(9) Uani 1 1 d .
C135 C -0.0022(3) 1.0439(3) 0.3687(3) 0.0368(8) Uani 1 1 d .
C141 C 0.0404(2) 0.7729(2) 0.1123(2) 0.0247(7) Uani 1 1 d .
C142 C 0.0474(2) 0.7851(2) 0.0239(2) 0.0277(7) Uani 1 1 d .
H14A H 0.0841 0.8473 0.0261 0.033 Uiso 1 1 calc R
C143 C 0.0018(3) 0.7079(3) -0.0648(2) 0.0337(8) Uani 1 1 d .
H14B H 0.0090 0.7170 -0.1229 0.040 Uiso 1 1 calc R
C144 C -0.0547(3) 0.6166(3) -0.0704(3) 0.0377(8) Uani 1 1 d .
H14C H -0.0860 0.5637 -0.1320 0.045 Uiso 1 1 calc R
C145 C -0.0651(3) 0.6031(2) 0.0145(3) 0.0369(8) Uani 1 1 d .
H14D H -0.1054 0.5417 0.0107 0.044 Uiso 1 1 calc R
C146 C -0.0168(3) 0.6792(2) 0.1043(2) 0.0312(8) Uani 1 1 d .
H14E H -0.0221 0.6683 0.1621 0.037 Uiso 1 1 calc R
C211 C -0.2679(3) 1.3745(2) 0.1012(2) 0.0345(8) Uani 1 1 d .
C212 C -0.4490(3) 1.2028(3) 0.1655(2) 0.0324(8) Uani 1 1 d .
C213 C -0.4734(3) 1.2774(3) 0.0265(3) 0.0418(9) Uani 1 1 d .
C214 C -0.2810(3) 1.1955(3) 0.1025(2) 0.0347(8) Uani 1 1 d .
C221 C -0.1403(3) 1.4755(3) 0.3060(3) 0.0385(9) Uani 1 1 d .
C222 C -0.3033(3) 1.2908(3) 0.3673(3) 0.0372(8) Uani 1 1 d .
C223 C -0.1679(3) 1.4610(3) 0.4661(3) 0.0420(9) Uani 1 1 d .
C224 C -0.1171(3) 1.3048(3) 0.3252(3) 0.0435(9) Uani 1 1 d .
C231 C -0.4242(3) 1.7257(3) 0.2664(2) 0.0382(8) Uani 1 1 d .
C232 C -0.5172(3) 1.5971(2) 0.3303(3) 0.0350(8) Uani 1 1 d .
C233 C -0.2878(3) 1.6424(2) 0.3790(2) 0.0295(7) Uani 1 1 d .
C234 C -0.5286(3) 1.5341(3) 0.1420(3) 0.0384(8) Uani 1 1 d .
C235 C -0.3110(3) 1.6037(2) 0.1888(2) 0.0309(8) Uani 1 1 d .
C241 C -0.5179(2) 1.3824(2) 0.2874(2) 0.0256(7) Uani 1 1 d .
C242 C -0.6222(2) 1.3408(2) 0.2126(2) 0.0339(8) Uani 1 1 d .
H24A H -0.6261 1.3318 0.1467 0.041 Uiso 1 1 calc R
C243 C -0.7217(3) 1.3117(3) 0.2313(3) 0.0382(9) Uani 1 1 d .
H24B H -0.7918 1.2833 0.1787 0.046 Uiso 1 1 calc R
C244 C -0.7170(3) 1.3247(3) 0.3272(3) 0.0458(10) Uani 1 1 d .
H24C H -0.7839 1.3052 0.3410 0.055 Uiso 1 1 calc R
C245 C -0.6152(3) 1.3659(3) 0.4021(3) 0.0505(10) Uani 1 1 d .
H24D H -0.6127 1.3749 0.4677 0.061 Uiso 1 1 calc R
C246 C -0.5147(3) 1.3953(3) 0.3850(2) 0.0375(8) Uani 1 1 d .
H24E H -0.4451 1.4235 0.4383 0.045 Uiso 1 1 calc R

loop_
_atom_site_aniso_label
_atom_site_aniso_U_11
_atom_site_aniso_U_22
_atom_site_aniso_U_33
_atom_site_aniso_U_23
_atom_site_aniso_U_13
_atom_site_aniso_U_12
Fe1A 0.0222(2) 0.0253(3) 0.0284(3) 0.0030(2) 0.0096(2) 0.0029(2)
Mn1A 0.0222(2) 0.0253(3) 0.0284(3) 0.0030(2) 0.0096(2) 0.0029(2)
Fe1B 0.0343(3) 0.0358(3) 0.0270(3) 0.0102(2) 0.0056(2) 0.0107(2)
Mn1B 0.0343(3) 0.0358(3) 0.0270(3) 0.0102(2) 0.0056(2) 0.0107(2)
Mn3A 0.0268(3) 0.0324(3) 0.0315(3) 0.0121(2) 0.0138(2) 0.0105(2)
Fe2A 0.0295(3) 0.0302(3) 0.0304(3) 0.0076(2) 0.0148(2) 0.0069(2)
Mn2A 0.0295(3) 0.0302(3) 0.0304(3) 0.0076(2) 0.0148(2) 0.0069(2)
Fe2B 0.0225(2) 0.0305(3) 0.0366(3) 0.0131(2) 0.0018(2) 0.0048(2)
Mn2B 0.0225(2) 0.0305(3) 0.0366(3) 0.0131(2) 0.0018(2) 0.0048(2)
Mn3B 0.0294(3) 0.0291(3) 0.0263(3) 0.0098(2) 0.0098(2) 0.0099(2)
P1 0.0228(4) 0.0252(4) 0.0239(4) 0.0083(4) 0.0084(3) 0.0057(3)
P2 0.0208(4) 0.0259(5) 0.0223(4) 0.0075(4) 0.0065(3) 0.0042(4)
O111 0.074(2) 0.0360(16) 0.0604(18) 0.0007(15) 0.0379(16) 0.0109(14)
O112 0.0447(15) 0.0467(16) 0.0408(15) -0.0063(13) 0.0132(12) 0.0143(13)
O113 0.0547(17) 0.0526(17) 0.0529(17) 0.0270(15) 0.0207(14) 0.0085(14)
O114 0.0330(14) 0.0477(16) 0.0553(17) -0.0009(14) 0.0067(13) 0.0020(13)
O121 0.078(2) 0.065(2) 0.0403(17) 0.0087(16) 0.0213(16) 0.0326(17)
O122 0.0703(19) 0.0425(17) 0.0507(17) 0.0023(15) 0.0077(15) 0.0267(15)
O123 0.071(2) 0.069(2) 0.066(2) 0.0441(18) 0.0133(17) -0.0041(16)
O124 0.0391(15) 0.085(2) 0.0381(15) 0.0099(15) 0.0046(13) 0.0242(15)
O131 0.0510(17) 0.101(2) 0.088(2) 0.052(2) 0.0438(17) 0.0501(18)
O132 0.0366(15) 0.077(2) 0.0380(16) 0.0113(16) 0.0034(13) 0.0136(14)
O133 0.0624(18) 0.0488(17) 0.0454(16) 0.0219(14) 0.0247(14) 0.0012(14)
O134 0.0638(19) 0.070(2) 0.105(2) 0.067(2) 0.0523(18) 0.0374(16)
O135 0.0612(18) 0.0591(19) 0.0468(17) -0.0064(16) 0.0184(15) 0.0141(15)
O211 0.0647(18) 0.0411(16) 0.0636(19) 0.0191(15) 0.0387(16) 0.0064(14)
O212 0.0438(16) 0.0463(16) 0.072(2) 0.0238(15) 0.0255(15) 0.0015(13)
O213 0.0494(17) 0.098(2) 0.0384(16) 0.0182(16) 0.0097(14) 0.0160(17)
O214 0.0636(18) 0.0505(17) 0.0658(19) 0.0224(15) 0.0398(16) 0.0290(15)
O221 0.0432(16) 0.0586(18) 0.0670(19) 0.0336(16) 0.0085(14) -0.0046(14)
O222 0.0694(19) 0.0493(18) 0.0621(19) 0.0302(16) 0.0063(15) -0.0074(15)
O223 0.073(2) 0.0537(18) 0.0428(17) 0.0104(15) -0.0038(15) 0.0117(16)
O224 0.064(2) 0.0555(19) 0.089(2) 0.0153(18) 0.0238(18) 0.0321(16)
O231 0.090(2) 0.0352(16) 0.0548(18) 0.0166(15) 0.0261(16) 0.0262(16)
O232 0.0498(16) 0.0634(19) 0.0607(18) 0.0310(16) 0.0325(15) 0.0288(15)
O233 0.0438(15) 0.0412(15) 0.0333(14) 0.0087(13) 0.0060(12) 0.0028(12)
O234 0.0609(19) 0.074(2) 0.0429(17) 0.0150(16) -0.0117(15) 0.0055(17)
O235 0.0448(15) 0.0504(16) 0.0415(15) 0.0137(13) 0.0219(13) 0.0088(13)
C111 0.0337(19) 0.035(2) 0.043(2) 0.0119(19) 0.0148(17) 0.0011(17)
C112 0.0271(18) 0.039(2) 0.033(2) 0.0059(18) 0.0064(16) 0.0035(16)
C113 0.0252(18) 0.036(2) 0.045(2) 0.0098(19) 0.0142(16) 0.0018(16)
C114 0.040(2) 0.0267(19) 0.034(2) 0.0034(16) 0.0135(17) 0.0047(17)
C121 0.038(2) 0.040(2) 0.033(2) 0.0154(18) 0.0058(16) 0.0119(17)
C122 0.041(2) 0.045(2) 0.036(2) 0.017(2) 0.0012(17) 0.0156(19)
C123 0.049(2) 0.046(2) 0.038(2) 0.020(2) 0.0024(18) 0.015(2)
C124 0.039(2) 0.045(2) 0.0288(19) 0.0044(18) 0.0082(17) 0.0089(18)
C131 0.041(2) 0.051(2) 0.045(2) 0.022(2) 0.0224(18) 0.0199(19)
C132 0.0280(19) 0.045(2) 0.041(2) 0.0189(19) 0.0120(17) 0.0141(17)
C133 0.037(2) 0.039(2) 0.0270(19) 0.0046(17) 0.0149(16) 0.0078(17)
C134 0.036(2) 0.047(2) 0.050(2) 0.025(2) 0.0210(18) 0.0270(18)
C135 0.0315(19) 0.034(2) 0.050(2) 0.015(2) 0.0192(18) 0.0123(17)
C141 0.0190(16) 0.0244(17) 0.0275(17) 0.0066(15) 0.0054(13) 0.0046(13)
C142 0.0248(17) 0.0305(19) 0.0297(18) 0.0131(16) 0.0084(14) 0.0064(15)
C143 0.0286(18) 0.045(2) 0.0245(18) 0.0080(17) 0.0074(15) 0.0084(16)
C144 0.035(2) 0.034(2) 0.032(2) 0.0031(17) 0.0037(16) 0.0056(17)
C145 0.0300(19) 0.0244(19) 0.048(2) 0.0087(18) 0.0065(17) -0.0006(15)
C146 0.0289(18) 0.033(2) 0.0317(19) 0.0110(16) 0.0096(15) 0.0067(15)
C211 0.042(2) 0.0259(19) 0.037(2) 0.0066(17) 0.0173(17) 0.0099(16)
C212 0.0291(18) 0.035(2) 0.0314(19) 0.0076(17) 0.0099(15) 0.0096(16)
C213 0.035(2) 0.061(3) 0.030(2) 0.009(2) 0.0184(18) 0.0116(19)
C214 0.036(2) 0.040(2) 0.033(2) 0.0144(18) 0.0172(16) 0.0086(17)
C221 0.0320(19) 0.036(2) 0.040(2) 0.0097(18) 0.0039(17) 0.0086(17)
C222 0.038(2) 0.030(2) 0.035(2) 0.0144(17) -0.0028(16) 0.0014(16)
C223 0.037(2) 0.033(2) 0.044(2) 0.013(2) -0.0039(18) 0.0047(17)
C224 0.041(2) 0.034(2) 0.044(2) 0.0062(19) 0.0034(18) 0.0072(18)
C231 0.042(2) 0.045(2) 0.030(2) 0.0098(18) 0.0178(17) 0.0139(18)
C232 0.037(2) 0.033(2) 0.038(2) 0.0141(17) 0.0129(17) 0.0157(17)
C233 0.0347(19) 0.0255(19) 0.0325(19) 0.0091(16) 0.0179(16) 0.0067(16)
C234 0.039(2) 0.041(2) 0.036(2) 0.0183(19) 0.0077(17) 0.0115(18)
C235 0.039(2) 0.0250(18) 0.0266(18) 0.0075(16) 0.0086(16) 0.0099(16)
C241 0.0225(16) 0.0234(17) 0.0315(18) 0.0082(15) 0.0108(14) 0.0053(14)
C242 0.0259(18) 0.043(2) 0.0290(18) 0.0085(17) 0.0069(15) 0.0095(16)
C243 0.0195(17) 0.044(2) 0.048(2) 0.0154(19) 0.0074(16) 0.0063(16)
C244 0.038(2) 0.051(2) 0.062(3) 0.025(2) 0.029(2) 0.0138(19)
C245 0.050(2) 0.070(3) 0.038(2) 0.022(2) 0.024(2) 0.004(2)
C246 0.0332(19) 0.048(2) 0.0275(18) 0.0114(17) 0.0082(15) -0.0005(17)

loop_
_atom_type_symbol
_atom_type_description
_atom_type_scat_dispersion_real
_atom_type_scat_dispersion_imag
_atom_type_scat_source
C C 0.0033 0.0016 'International Tables Vol C Tables 4.2.6.8 and 6.1.1.4'
H H 0.0000 0.0000 'International Tables Vol C Tables 4.2.6.8 and 6.1.1.4'
O O 0.0106 0.0060 'International Tables Vol C Tables 4.2.6.8 and 6.1.1.4'
P P 0.1023 0.0942 'International Tables Vol C Tables 4.2.6.8 and 6.1.1.4'
Mn Mn 0.3368 0.7283 'International Tables Vol C Tables 4.2.6.8 and 6.1.1.4'
Fe Fe 0.3463 0.8444 'International Tables Vol C Tables 4.2.6.8 and 6.1.1.4'

loop_
_geom_angle_atom_site_label_1
_geom_angle_atom_site_label_2
_geom_angle_atom_site_label_3
_geom_angle
C113 Fe1A C114 103.67(14)
C113 Fe1A C112 92.41(15)
C114 Fe1A C112 87.54(14)
C113 Fe1A C111 94.53(15)
C114 Fe1A C111 89.79(15)
C112 Fe1A C111 172.99(15)
C113 Fe1A P1 105.02(10)
C114 Fe1A P1 151.27(11)
C112 Fe1A P1 89.64(10)
C111 Fe1A P1 89.59(10)
C113 Fe1A Fe1B 156.95(10)
C114 Fe1A Fe1B 99.02(11)
C112 Fe1A Fe1B 84.48(11)
C111 Fe1A Fe1B 89.54(11)
P1 Fe1A Fe1B 52.25(2)
C123 Fe1B C124 103.69(16)
C123 Fe1B C122 87.22(17)
C124 Fe1B C122 88.37(15)
C123 Fe1B C121 85.76(16)
C124 Fe1B C121 90.19(15)
C122 Fe1B C121 172.29(15)
C123 Fe1B P1 110.26(11)
C124 Fe1B P1 145.93(11)
C122 Fe1B P1 90.40(11)
C121 Fe1B P1 95.01(10)
C123 Fe1B Fe1A 162.68(11)
C124 Fe1B Fe1A 93.45(11)
C122 Fe1B Fe1A 95.86(11)
C121 Fe1B Fe1A 91.78(11)
P1 Fe1B Fe1A 52.82(3)
C131 Mn3A C133 95.58(15)
C131 Mn3A C135 86.56(15)
C133 Mn3A C135 88.80(15)
C131 Mn3A C134 95.30(14)
C133 Mn3A C134 169.12(14)
C135 Mn3A C134 91.56(15)
C131 Mn3A C132 87.50(15)
C133 Mn3A C132 90.70(14)
C135 Mn3A C132 173.96(14)
C134 Mn3A C132 90.06(15)
C131 Mn3A P1 178.29(12)
C133 Mn3A P1 83.92(10)
C135 Mn3A P1 95.06(10)
C134 Mn3A P1 85.22(10)
C132 Mn3A P1 90.87(10)
C213 Fe2A C214 104.45(15)
C213 Fe2A C211 88.44(15)
C214 Fe2A C211 88.20(14)
C213 Fe2A C212 90.16(15)
C214 Fe2A C212 86.60(14)
C211 Fe2A C212 174.10(14)
C213 Fe2A P2 105.25(11)
C214 Fe2A P2 150.16(11)
C211 Fe2A P2 95.43(10)
C212 Fe2A P2 90.47(10)
C213 Fe2A Fe2B 157.71(11)
C214 Fe2A Fe2B 97.81(11)
C211 Fe2A Fe2B 91.15(11)
C212 Fe2A Fe2B 92.32(10)
P2 Fe2A Fe2B 52.60(3)
C223 Fe2B C224 103.49(16)
C223 Fe2B C222 89.91(16)
C224 Fe2B C222 89.99(16)
C223 Fe2B C221 90.65(16)
C224 Fe2B C221 90.00(15)
C222 Fe2B C221 179.43(16)
C223 Fe2B P2 109.86(11)
C224 Fe2B P2 146.64(12)
C222 Fe2B P2 90.57(11)
C221 Fe2B P2 89.12(11)
C223 Fe2B Fe2A 162.54(11)
C224 Fe2B Fe2A 93.94(12)
C222 Fe2B Fe2A 89.30(11)
C221 Fe2B Fe2A 90.13(11)
P2 Fe2B Fe2A 52.71(2)
C231 Mn3B C233 92.44(14)
C231 Mn3B C234 95.51(15)
C233 Mn3B C234 171.92(14)
C231 Mn3B C235 86.85(14)
C233 Mn3B C235 90.98(13)
C234 Mn3B C235 88.03(14)
C231 Mn3B C232 89.41(14)
C233 Mn3B C232 91.63(14)
C234 Mn3B C232 89.89(15)
C235 Mn3B C232 175.53(14)
C231 Mn3B P2 178.84(11)
C233 Mn3B P2 86.44(10)
C234 Mn3B P2 85.62(11)
C235 Mn3B P2 93.48(10)
C232 Mn3B P2 90.31(10)
C141 P1 Fe1B 113.70(10)
C141 P1 Fe1A 111.32(10)
Fe1B P1 Fe1A 74.93(3)
C141 P1 Mn3A 101.45(9)
Fe1B P1 Mn3A 128.73(4)
Fe1A P1 Mn3A 125.66(4)
C241 P2 Fe2B 115.43(10)
C241 P2 Fe2A 109.75(10)
Fe2B P2 Fe2A 74.68(3)
C241 P2 Mn3B 101.91(10)
Fe2B P2 Mn3B 124.66(4)
Fe2A P2 Mn3B 129.47(4)
O111 C111 Fe1A 176.0(3)
O112 C112 Fe1A 174.7(3)
O113 C113 Fe1A 178.4(3)
O114 C114 Fe1A 178.5(3)
O121 C121 Fe1B 172.1(3)
O122 C122 Fe1B 174.2(3)
O123 C123 Fe1B 178.1(4)
O124 C124 Fe1B 176.5(3)
O131 C131 Mn3A 178.8(3)
O132 C132 Mn3A 176.0(3)
O133 C133 Mn3A 179.0(3)
O134 C134 Mn3A 179.5(3)
O135 C135 Mn3A 173.3(3)
C146 C141 C142 117.0(3)
C146 C141 P1 121.1(2)
C142 C141 P1 121.8(2)
C143 C142 C141 120.9(3)
C143 C142 H14A 119.6
C141 C142 H14A 119.6
C142 C143 C144 120.7(3)
C142 C143 H14B 119.6
C144 C143 H14B 119.6
C145 C144 C143 119.7(3)
C145 C144 H14C 120.1
C143 C144 H14C 120.1
C146 C145 C144 120.0(3)
C146 C145 H14D 120.0
C144 C145 H14D 120.0
C145 C146 C141 121.6(3)
C145 C146 H14E 119.2
C141 C146 H14E 119.2
O211 C211 Fe2A 172.8(3)
O212 C212 Fe2A 174.2(3)
O213 C213 Fe2A 178.9(4)
O214 C214 Fe2A 178.5(3)
O221 C221 Fe2B 176.8(3)
O222 C222 Fe2B 175.0(3)
O223 C223 Fe2B 177.5(3)
O224 C224 Fe2B 178.6(4)
O231 C231 Mn3B 178.2(3)
O232 C232 Mn3B 175.8(3)
O233 C233 Mn3B 179.5(3)
O234 C234 Mn3B 178.7(3)
O235 C235 Mn3B 173.2(3)
C242 C241 C246 117.8(3)
C242 C241 P2 120.3(2)
C246 C241 P2 121.9(2)
C241 C242 C243 122.1(3)
C241 C242 H24A 118.9
C243 C242 H24A 118.9
C244 C243 C242 119.4(3)
C244 C243 H24B 120.3
C242 C243 H24B 120.3
C245 C244 C243 119.4(3)
C245 C244 H24C 120.3
C243 C244 H24C 120.3
C244 C245 C246 122.2(3)
C244 C245 H24D 118.9
C246 C245 H24D 118.9
C245 C246 C241 119.1(3)
C245 C246 H24E 120.4
C241 C246 H24E 120.4

loop_
_geom_bond_atom_site_label_1
_geom_bond_atom_site_label_2
_geom_bond_distance
Fe1A C113 1.795(4)
Fe1A C114 1.801(4)
Fe1A C112 1.809(4)
Fe1A C111 1.815(4)
Fe1A P1 2.3067(10)
Fe1A Fe1B 2.7955(8)
Fe1B C123 1.801(4)
Fe1B C124 1.827(4)
Fe1B C122 1.841(4)
Fe1B C121 1.847(4)
Fe1B P1 2.2891(9)
Mn3A C131 1.845(4)
Mn3A C133 1.853(4)
Mn3A C135 1.859(4)
Mn3A C134 1.872(4)
Mn3A C132 1.874(4)
Mn3A P1 2.4775(10)
Fe2A C213 1.783(4)
Fe2A C214 1.814(4)
Fe2A C211 1.834(3)
Fe2A C212 1.834(3)
Fe2A P2 2.3030(10)
Fe2A Fe2B 2.7918(8)
Fe2B C223 1.791(4)
Fe2B C224 1.795(4)
Fe2B C222 1.811(4)
Fe2B C221 1.825(4)
Fe2B P2 2.2997(9)
Mn3B C231 1.830(4)
Mn3B C233 1.845(3)
Mn3B C234 1.850(4)
Mn3B C235 1.866(3)
Mn3B C232 1.882(4)
Mn3B P2 2.4777(10)
P1 C141 1.837(3)
P2 C241 1.845(3)
O111 C111 1.138(4)
O112 C112 1.136(4)
O113 C113 1.141(4)
O114 C114 1.152(4)
O121 C121 1.136(4)
O122 C122 1.143(4)
O123 C123 1.144(4)
O124 C124 1.135(4)
O131 C131 1.125(4)
O132 C132 1.124(4)
O133 C133 1.135(4)
O134 C134 1.130(4)
O135 C135 1.134(4)
O211 C211 1.137(3)
O212 C212 1.127(4)
O213 C213 1.142(4)
O214 C214 1.151(4)
O221 C221 1.132(4)
O222 C222 1.142(4)
O223 C223 1.133(4)
O224 C224 1.151(4)
O231 C231 1.146(4)
O232 C232 1.125(4)
O233 C233 1.142(4)
O234 C234 1.128(4)
O235 C235 1.126(3)
C141 C146 1.399(4)
C141 C142 1.406(4)
C142 C143 1.362(4)
C142 H14A 0.9400
C143 C144 1.379(4)
C143 H14B 0.9400
C144 C145 1.376(4)
C144 H14C 0.9400
C145 C146 1.367(4)
C145 H14D 0.9400
C146 H14E 0.9400
C241 C242 1.376(4)
C241 C246 1.401(4)
C242 C243 1.384(4)
C242 H24A 0.9400
C243 C244 1.371(5)
C243 H24B 0.9400
C244 C245 1.356(5)
C244 H24C 0.9400
C245 C246 1.384(4)
C245 H24D 0.9400
C246 H24E 0.9400
